data_7237397
loop_
_publ_author_name
'Fan, Guang-Meng'
'Shi, Chao'
'Qiao, Liang'
'Li, Hao-Jie'
'Ye, Heng-Yun'

_publ_section_title
;
 Photoluminescence of Sn2+--I&#x2212;-mixed molecular perovskites
;
_journal_issue 31
_journal_name_full 'Journal of Materials Chemistry C'
_journal_page_first 8349
_journal_paper_doi 10.1039/C8TC02587H
_journal_volume 6
_journal_year 2018
_chemical_formula_sum 'C7 H20 B3 F12 N3'
_chemical_formula_weight 406.69
_space_group_crystal_system cubic
_space_group_IT_number 221
_space_group_name_Hall '-P 4 2 3'
_space_group_name_H-M_alt 'P m -3 m'
_audit_creation_method SHELXL-2014/7
_audit_update_record
;
2018-05-17 deposited with the CCDC.
2018-07-20 downloaded from the CCDC.
;
_cell_angle_alpha 90
_cell_angle_beta 90
_cell_angle_gamma 90
_cell_formula_units_Z 1
_cell_length_a 7.4699(6)
_cell_length_b 7.4699(6)
_cell_length_c 7.4699(6)
_cell_measurement_reflns_used 123
_cell_measurement_temperature 408(2)
_cell_measurement_theta_max 19.2050
_cell_measurement_theta_min 3.8340
_cell_volume 416.82(6)
_computing_structure_refinement 'SHELXL-2014/7 (Sheldrick, 2014)'
_diffrn_ambient_temperature 408(2)
_diffrn_measured_fraction_theta_full 0.981
_diffrn_measured_fraction_theta_max 0.883
_diffrn_measurement_device_type 'Rigaku-oxford Xtlab synerngy'
_diffrn_radiation_type MoK\a
_diffrn_radiation_wavelength 0.71073
_diffrn_reflns_av_R_equivalents 0.0453
_diffrn_reflns_av_unetI/netI 0.0470
_diffrn_reflns_Laue_measured_fraction_full 0.981
_diffrn_reflns_Laue_measured_fraction_max 0.883
_diffrn_reflns_limit_h_max 10
_diffrn_reflns_limit_h_min -7
_diffrn_reflns_limit_k_max 10
_diffrn_reflns_limit_k_min -5
_diffrn_reflns_limit_l_max 7
_diffrn_reflns_limit_l_min -9
_diffrn_reflns_number 666
_diffrn_reflns_point_group_measured_fraction_full 0.981
_diffrn_reflns_point_group_measured_fraction_max 0.883
_diffrn_reflns_theta_full 25.242
_diffrn_reflns_theta_max 29.930
_diffrn_reflns_theta_min 2.727
_exptl_absorpt_coefficient_mu 0.189
_exptl_absorpt_correction_T_max 1.00000
_exptl_absorpt_correction_T_min 0.51539
_exptl_absorpt_correction_type multi-scan
_exptl_crystal_colour colorless
_exptl_crystal_density_diffrn 1.620
_exptl_crystal_description block
_exptl_crystal_F_000 184.6
_exptl_crystal_size_max 0.27
_exptl_crystal_size_mid 0.22
_exptl_crystal_size_min 0.20
_refine_diff_density_max 0.107
_refine_diff_density_min -0.097
_refine_diff_density_rms 0.032
_refine_ls_extinction_method none
_refine_ls_goodness_of_fit_ref 2.454
_refine_ls_hydrogen_treatment undef
_refine_ls_matrix_type full
_refine_ls_number_parameters 17
_refine_ls_number_reflns 144
_refine_ls_number_restraints 2
_refine_ls_restrained_S_all 2.439
_refine_ls_R_factor_all 0.2701
_refine_ls_R_factor_gt 0.2214
_refine_ls_shift/su_max 0.000
_refine_ls_shift/su_mean 0.000
_refine_ls_structure_factor_coef Fsqd
_refine_ls_weighting_details 'w=1/[\s^2^(Fo^2^)+(0.2000P)^2^] where P=(Fo^2^+2Fc^2^)/3'
_refine_ls_weighting_scheme calc
_refine_ls_wR_factor_gt 0.6111
_refine_ls_wR_factor_ref 0.6333
_reflns_Friedel_coverage 0.000
_reflns_number_gt 68
_reflns_number_total 144
_reflns_threshold_expression 'I > 2\s(I)'
_cod_data_source_file c8tc02587h2.cif
_cod_data_source_block 1
_cod_original_cell_volume 416.82(10)
_cod_database_code 7237397
_shelx_shelxl_version_number 2014/7
_shelx_space_group_comment
;
The symmetry employed for this shelxl refinement is uniquely defined
by the following loop, which should always be used as a source of
symmetry information in preference to the above space-group names.
They are only intended as comments.
;

loop_
_space_group_symop_operation_xyz
'x, y, z'
'-x, -y, z'
'-x, y, -z'
'x, -y, -z'
'z, x, y'
'z, -x, -y'
'-z, -x, y'
'-z, x, -y'
'y, z, x'
'-y, z, -x'
'y, -z, -x'
'-y, -z, x'
'y, x, -z'
'-y, -x, -z'
'y, -x, z'
'-y, x, z'
'x, z, -y'
'-x, z, y'
'-x, -z, -y'
'x, -z, y'
'z, y, -x'
'z, -y, x'
'-z, y, x'
'-z, -y, -x'
'-x, -y, -z'
'x, y, -z'
'x, -y, z'
'-x, y, z'
'-z, -x, -y'
'-z, x, y'
'z, x, -y'
'z, -x, y'
'-y, -z, -x'
'y, -z, x'
'-y, z, x'
'y, z, -x'
'-y, -x, z'
'y, x, z'
'-y, x, -z'
'y, -x, -z'
'-x, -z, y'
'x, -z, -y'
'x, z, y'
'-x, z, -y'
'-z, -y, x'
'-z, y, -x'
'z, -y, -x'
'z, y, x'

loop_
_atom_site_label
_atom_site_type_symbol
_atom_site_fract_x
_atom_site_fract_y
_atom_site_fract_z
_atom_site_U_iso_or_equiv
_atom_site_adp_type
_atom_site_occupancy
_atom_site_site_symmetry_order
_atom_site_calc_flag
_atom_site_refinement_flags_posn
_atom_site_refinement_flags_adp
_atom_site_refinement_flags_occupancy
N1 N 0.0000 0.0000 -1.0000 0.136(10) Uani 1 48 d S T P
F1 F 0.145(2) -0.602(2) 1.0000 0.325(12) Uani 0.5 2 d S T P
B1 B 0.0000 -0.5000 1.0000 0.121(8) Uani 1 16 d S T P
C2 C 0.374(3) -0.626(3) 1.374(3) 0.271(16) Uani 0.6500(1) 6 d DS T P
C1 C 0.5000 -0.5000 1.259(5) 0.32(3) Uani 0.6500(1) 8 d DS T P

loop_
_atom_site_aniso_label
_atom_site_aniso_U_11
_atom_site_aniso_U_22
_atom_site_aniso_U_33
_atom_site_aniso_U_23
_atom_site_aniso_U_13
_atom_site_aniso_U_12
N1 0.136(10) 0.136(10) 0.136(10) 0.000 0.000 0.000
F1 0.377(19) 0.218(11) 0.38(2) 0.000 0.000 0.059(8)
B1 0.149(11) 0.066(7) 0.149(11) 0.000 0.000 0.000
C2 0.271(16) 0.271(16) 0.271(16) 0.052(17) 0.052(17) 0.052(17)
C1 0.38(5) 0.38(5) 0.19(4) 0.000 0.000 0.000

loop_
_atom_type_symbol
_atom_type_description
_atom_type_scat_dispersion_real
_atom_type_scat_dispersion_imag
_atom_type_scat_source
C C 0.0033 0.0016 'International Tables Vol C Tables 4.2.6.8 and 6.1.1.4'
H H 0.0000 0.0000 'International Tables Vol C Tables 4.2.6.8 and 6.1.1.4'
N N 0.0061 0.0033 'International Tables Vol C Tables 4.2.6.8 and 6.1.1.4'
F F 0.0171 0.0103 'International Tables Vol C Tables 4.2.6.8 and 6.1.1.4'
B B 0.0013 0.0007 'International Tables Vol C Tables 4.2.6.8 and 6.1.1.4'

loop_
_geom_angle_atom_site_label_1
_geom_angle_atom_site_label_2
_geom_angle_atom_site_label_3
_geom_angle
_geom_angle_site_symmetry_1
_geom_angle_site_symmetry_3
B1 F1 F1 54.8(5) . 27_545
B1 F1 F1 54.7(2) . 21_456
F1 F1 F1 89.999(3) 27_545 21_456
B1 F1 F1 54.7(2) . 23_656
F1 F1 F1 89.999(2) 27_545 23_656
F1 F1 F1 90.000(1) 21_456 23_656
F1 B1 F1 180.0 45_646 21_456
F1 B1 F1 70.6(5) 45_646 27_545
F1 B1 F1 109.4(5) 21_456 27_545
F1 B1 F1 109.4(5) 45_646 3_557
F1 B1 F1 70.6(5) 21_456 3_557
F1 B1 F1 180.0 27_545 3_557
F1 B1 F1 109.6(10) 45_646 47_446
F1 B1 F1 70.4(10) 21_456 47_446
F1 B1 F1 70.6(5) 27_545 47_446
F1 B1 F1 109.4(5) 3_557 47_446
F1 B1 F1 70.6(5) 45_646 25_547
F1 B1 F1 109.4(5) 21_456 25_547
F1 B1 F1 109.6(10) 27_545 25_547
F1 B1 F1 70.4(10) 3_557 25_547
F1 B1 F1 70.6(5) 47_446 25_547
F1 B1 F1 70.4(10) 45_646 23_656
F1 B1 F1 109.6(10) 21_456 23_656
F1 B1 F1 109.4(5) 27_545 23_656
F1 B1 F1 70.6(5) 3_557 23_656
F1 B1 F1 180.0 47_446 23_656
F1 B1 F1 109.4(5) 25_547 23_656
F1 B1 F1 109.4(5) 45_646 .
F1 B1 F1 70.6(5) 21_456 .
F1 B1 F1 70.4(10) 27_545 .
F1 B1 F1 109.6(10) 3_557 .
F1 B1 F1 109.4(5) 47_446 .
F1 B1 F1 180.0(11) 25_547 .
F1 B1 F1 70.6(5) 23_656 .
C1 C2 C1 107(2) 9_636 5_447
C1 C2 C1 107(2) 9_636 .
C1 C2 C1 107(2) 5_447 .
C1 C2 C2 123(2) 9_636 27_545
C1 C2 C2 53.5(11) 5_447 27_545
C1 C2 C2 53.5(11) . 27_545
C1 C2 C2 53.5(11) 9_636 28_655
C1 C2 C2 123(2) 5_447 28_655
C1 C2 C2 53.5(11) . 28_655
C2 C2 C2 90.000(9) 27_545 28_655
C1 C2 C2 53.5(11) 9_636 26_558
C1 C2 C2 53.5(11) 5_447 26_558
C1 C2 C2 123(2) . 26_558
C2 C2 C2 90.000(4) 27_545 26_558
C2 C2 C2 90.000(3) 28_655 26_558
C2 C1 C2 73(2) 2_645 28_655
C2 C1 C2 73(2) 2_645 27_545
C2 C1 C2 114(4) 28_655 27_545
C2 C1 C2 114(4) 2_645 .
C2 C1 C2 73(2) 28_655 .
C2 C1 C2 73(2) 27_545 .

loop_
_geom_bond_atom_site_label_1
_geom_bond_atom_site_label_2
_geom_bond_distance
_geom_bond_site_symmetry_2
F1 B1 1.33(2) .
F1 F1 1.53(3) 27_545
F1 F1 1.53(3) 21_456
F1 F1 1.53(3) 23_656
B1 F1 1.33(2) 45_646
B1 F1 1.33(2) 21_456
B1 F1 1.33(2) 27_545
B1 F1 1.33(2) 3_557
B1 F1 1.33(2) 47_446
B1 F1 1.33(2) 25_547
B1 F1 1.33(2) 23_656
C2 C1 1.587(17) 9_636
C2 C1 1.587(17) 5_447
C2 C1 1.587(17) .
C2 C2 1.89(5) 27_545
C2 C2 1.89(5) 28_655
C2 C2 1.89(5) 26_558
C1 C2 1.587(17) 2_645
C1 C2 1.587(17) 28_655
C1 C2 1.587(17) 27_545
